data_4314606
loop_
_publ_author_name
'Fei Cheng'
'Andrew L. Hector'
'William Levason'
'Gillian Reid'
'Michael Webster'
'Wenjian Zhang'

_publ_contact_author_address
;   School of Chemistry
    University of Southampton
    Southampton SO17 1BJ, UK
;
_publ_contact_author_email gr@soton.ac.uk
_publ_contact_author_fax '023 8059 3781'
_publ_contact_author_name 'Professor Gillian Reid'
_publ_contact_author_phone '023 8059 3609'
_publ_section_title
;
 Diphosphine and Diarsine Complexes of Germanium(II) Halides-Preparation,
 Spectroscopic, and Structural Studies
;
_journal_name_full 'Inorganic Chemistry'
_journal_page_first 752
_journal_page_last 760
_journal_paper_doi 10.1021/ic902068z
_journal_volume 49
_journal_year 2010
_chemical_formula_moiety 'C10 H16 Ge I2 P2'
_chemical_formula_sum 'C10 H16 Ge I2 P2'
_chemical_formula_weight 524.56
_chemical_name_systematic
; 
 diiodo(1,2-bis(dimethylphosphino)benzene)germanium(II) 
;
_space_group_IT_number 14
_space_group_name_Hall '-P 2ybc'
_symmetry_cell_setting monoclinic
_symmetry_space_group_name_Hall '-P 2ybc'
_symmetry_space_group_name_H-M 'P 1 21/c 1'
_atom_sites_solution_hydrogens geom
_atom_sites_solution_primary direct
_atom_sites_solution_secondary difmap
_audit_author_name 'Zhang, W.'
_audit_creation_date 2009-09-06
_audit_creation_method 'SHELXL-97 + hand edit'
_audit_update_record '2009-09-18 Interchanged labels on I1 & I2'
_cell_angle_alpha 90.00
_cell_angle_beta 116.741(10)
_cell_angle_gamma 90.00
_cell_formula_units_Z 4
_cell_length_a 15.369(3)
_cell_length_b 7.7166(15)
_cell_length_c 14.814(3)
_cell_measurement_reflns_used 3661
_cell_measurement_temperature 120(2)
_cell_measurement_theta_max 27.48
_cell_measurement_theta_min 2.91
_cell_volume 1569.0(6)
_computing_cell_refinement 'DENZO (Otwinowski & Minor, 1997)'
_computing_data_collection 'COLLECT (Hooft, R.W.W., 1998)'
_computing_data_reduction 'DENZO (Otwinowski & Minor, 1997)'
_computing_structure_refinement 'SHELXL-97 (Sheldrick, 1997)'
_computing_structure_solution 'DIRDIF-99 (Beurskens, 1999)'
_diffrn_ambient_temperature 120(2)
_diffrn_measured_fraction_theta_full 0.994
_diffrn_measured_fraction_theta_max 0.994
_diffrn_measurement_device_type 'Bruker-Nonius 95mm CCD camera on \k-goniostat'
_diffrn_measurement_method '\f & \w scans'
_diffrn_radiation_monochromator '10cm confocal mirrors'
_diffrn_radiation_source 'Bruker-Nonius FR591 rotating anode'
_diffrn_radiation_type MoK\a
_diffrn_radiation_wavelength 0.71073
_diffrn_reflns_av_R_equivalents 0.0477
_diffrn_reflns_av_sigmaI/netI 0.0440
_diffrn_reflns_limit_h_max 19
_diffrn_reflns_limit_h_min -19
_diffrn_reflns_limit_k_max 9
_diffrn_reflns_limit_k_min -9
_diffrn_reflns_limit_l_max 19
_diffrn_reflns_limit_l_min -19
_diffrn_reflns_number 15015
_diffrn_reflns_theta_full 27.50
_diffrn_reflns_theta_max 27.50
_diffrn_reflns_theta_min 3.03
_diffrn_standards_number 0
_exptl_absorpt_coefficient_mu 6.064
_exptl_absorpt_correction_T_max 1.0000
_exptl_absorpt_correction_T_min 0.8079
_exptl_absorpt_correction_type multi-scan
_exptl_absorpt_process_details 'G.M. Sheldrick, (2007). SADABS. Version 2007/2. Bruker AXS Inc.'
_exptl_crystal_colour colourless
_exptl_crystal_density_diffrn 2.221
_exptl_crystal_density_method 'not measured'
_exptl_crystal_description plate
_exptl_crystal_F_000 976
_exptl_crystal_size_max 0.11
_exptl_crystal_size_mid 0.06
_exptl_crystal_size_min 0.02
_refine_diff_density_max 1.545
_refine_diff_density_min -2.007
_refine_diff_density_rms 0.243
_refine_ls_extinction_method none
_refine_ls_goodness_of_fit_ref 1.102
_refine_ls_hydrogen_treatment constr
_refine_ls_matrix_type full
_refine_ls_number_parameters 140
_refine_ls_number_reflns 3569
_refine_ls_number_restraints 0
_refine_ls_restrained_S_all 1.102
_refine_ls_R_factor_all 0.0703
_refine_ls_R_factor_gt 0.0534
_refine_ls_shift/su_max 0.000
_refine_ls_shift/su_mean 0.000
_refine_ls_structure_factor_coef Fsqd
_refine_ls_weighting_details 'w=1/[\s^2^(Fo^2^)+(0.0178P)^2^+34.4314P] where P=(Fo^2^+2Fc^2^)/3'
_refine_ls_weighting_scheme calc
_refine_ls_wR_factor_gt 0.1098
_refine_ls_wR_factor_ref 0.1192
_reflns_number_gt 2960
_reflns_number_total 3569
_reflns_threshold_expression I>2sigma(I)
_cod_data_source_file ic902068z_si_001_13.cif
_cod_data_source_block 09wz913
_cod_original_cell_volume 1569.0(5)
_cod_original_sg_symbol_H-M 'P 21/c'
_cod_database_code 4314606

loop_
_symmetry_equiv_pos_as_xyz
'x, y, z'
'-x, y+1/2, -z+1/2'
'-x, -y, -z'
'x, -y-1/2, z-1/2'

loop_
_atom_site_label
_atom_site_type_symbol
_atom_site_fract_x
_atom_site_fract_y
_atom_site_fract_z
_atom_site_U_iso_or_equiv
_atom_site_adp_type
_atom_site_occupancy
_atom_site_symmetry_multiplicity
_atom_site_calc_flag
_atom_site_refinement_flags
_atom_site_disorder_assembly
_atom_site_disorder_group
Ge1 Ge 0.35358(7) 0.15905(11) 0.35451(6) 0.0205(2) Uani 1 1 d . . .
I1 I 0.53454(4) 0.04068(9) 0.37302(5) 0.03439(18) Uani 1 1 d . . .
I2 I 0.14438(4) 0.26606(7) 0.30593(4) 0.02309(15) Uani 1 1 d . . .
P1 P 0.28406(15) 0.1291(3) 0.16825(15) 0.0180(4) Uani 1 1 d . . .
P2 P 0.28161(16) -0.1315(3) 0.33223(15) 0.0185(4) Uani 1 1 d . . .
C1 C 0.2246(6) 0.3248(11) 0.1021(6) 0.0230(17) Uani 1 1 d . . .
H1A H 0.1896 0.3011 0.0294 0.035 Uiso 1 1 calc R . .
H1B H 0.2736 0.4149 0.1144 0.035 Uiso 1 1 calc R . .
H1C H 0.1784 0.3644 0.1265 0.035 Uiso 1 1 calc R . .
C2 C 0.3630(7) 0.0675(12) 0.1119(6) 0.0246(18) Uani 1 1 d . . .
H2A H 0.3910 -0.0471 0.1368 0.037 Uiso 1 1 calc R . .
H2B H 0.4156 0.1527 0.1304 0.037 Uiso 1 1 calc R . .
H2C H 0.3251 0.0639 0.0382 0.037 Uiso 1 1 calc R . .
C3 C 0.1923(6) -0.0402(10) 0.1290(6) 0.0187(16) Uani 1 1 d . . .
C4 C 0.1253(6) -0.0622(12) 0.0280(6) 0.0225(17) Uani 1 1 d . . .
H4 H 0.1280 0.0114 -0.0221 0.027 Uiso 1 1 calc R . .
C5 C 0.0546(6) -0.1908(12) -0.0004(7) 0.0254(19) Uani 1 1 d . . .
H5 H 0.0095 -0.2057 -0.0694 0.031 Uiso 1 1 calc R . .
C6 C 0.0504(6) -0.2969(12) 0.0726(7) 0.0264(19) Uani 1 1 d . . .
H6 H 0.0004 -0.3817 0.0537 0.032 Uiso 1 1 calc R . .
C7 C 0.1182(6) -0.2812(11) 0.1732(6) 0.0222(17) Uani 1 1 d . . .
H7 H 0.1161 -0.3575 0.2225 0.027 Uiso 1 1 calc R . .
C8 C 0.1899(6) -0.1521(10) 0.2018(6) 0.0168(15) Uani 1 1 d . . .
C9 C 0.2206(7) -0.1822(12) 0.4092(6) 0.0275(19) Uani 1 1 d . . .
H9A H 0.1673 -0.0999 0.3941 0.041 Uiso 1 1 calc R . .
H9B H 0.2673 -0.1738 0.4809 0.041 Uiso 1 1 calc R . .
H9C H 0.1944 -0.3002 0.3942 0.041 Uiso 1 1 calc R . .
C10 C 0.3644(6) -0.3104(11) 0.3528(7) 0.0263(18) Uani 1 1 d . . .
H10A H 0.3286 -0.4199 0.3402 0.039 Uiso 1 1 calc R . .
H10B H 0.4157 -0.3079 0.4228 0.039 Uiso 1 1 calc R . .
H10C H 0.3939 -0.3002 0.3065 0.039 Uiso 1 1 calc R . .

loop_
_atom_site_aniso_label
_atom_site_aniso_U_11
_atom_site_aniso_U_22
_atom_site_aniso_U_33
_atom_site_aniso_U_23
_atom_site_aniso_U_13
_atom_site_aniso_U_12
Ge1 0.0284(5) 0.0144(4) 0.0204(4) -0.0021(3) 0.0126(4) -0.0022(4)
I1 0.0295(3) 0.0344(4) 0.0352(3) 0.0003(3) 0.0109(3) 0.0034(3)
I2 0.0313(3) 0.0219(3) 0.0203(3) 0.0013(2) 0.0154(2) 0.0043(2)
P1 0.0249(10) 0.0145(10) 0.0194(10) 0.0001(8) 0.0143(8) -0.0013(8)
P2 0.0252(10) 0.0131(10) 0.0185(10) 0.0028(8) 0.0109(8) 0.0004(8)
C1 0.030(4) 0.021(4) 0.023(4) 0.001(3) 0.016(4) 0.001(4)
C2 0.032(5) 0.026(5) 0.024(4) -0.003(4) 0.021(4) -0.004(4)
C3 0.018(4) 0.015(4) 0.026(4) -0.006(3) 0.012(3) 0.006(3)
C4 0.025(4) 0.024(4) 0.021(4) 0.001(3) 0.012(3) 0.004(4)
C5 0.020(4) 0.024(4) 0.027(4) -0.012(4) 0.006(3) 0.004(3)
C6 0.022(4) 0.025(5) 0.029(4) -0.008(4) 0.009(4) -0.004(4)
C7 0.028(4) 0.012(4) 0.030(4) 0.001(3) 0.016(4) 0.001(3)
C8 0.020(4) 0.010(4) 0.022(4) -0.001(3) 0.011(3) 0.000(3)
C9 0.040(5) 0.026(5) 0.024(4) 0.005(4) 0.021(4) -0.006(4)
C10 0.028(4) 0.018(4) 0.030(4) 0.001(4) 0.010(4) -0.002(4)

loop_
_atom_type_symbol
_atom_type_description
_atom_type_scat_dispersion_real
_atom_type_scat_dispersion_imag
_atom_type_scat_source
C C 0.0033 0.0016 'International Tables Vol C Tables 4.2.6.8 and 6.1.1.4'
H H 0.0000 0.0000 'International Tables Vol C Tables 4.2.6.8 and 6.1.1.4'
P P 0.1023 0.0942 'International Tables Vol C Tables 4.2.6.8 and 6.1.1.4'
Ge Ge 0.1547 1.8001 'International Tables Vol C Tables 4.2.6.8 and 6.1.1.4'
I I -0.4742 1.8119 'International Tables Vol C Tables 4.2.6.8 and 6.1.1.4'

loop_
_geom_angle_atom_site_label_1
_geom_angle_atom_site_label_2
_geom_angle_atom_site_label_3
_geom_angle
_geom_angle_site_symmetry_1
_geom_angle_site_symmetry_3
_geom_angle_publ_flag
P2 Ge1 P1 79.79(7) . . ?
P2 Ge1 I1 94.71(6) . . ?
P1 Ge1 I1 89.44(6) . . ?
P2 Ge1 I2 81.57(6) . . ?
P1 Ge1 I2 83.28(6) . . ?
I1 Ge1 I2 172.31(4) . . ?
C1 P1 C3 107.3(4) . . ?
C1 P1 C2 104.3(4) . . ?
C3 P1 C2 104.3(4) . . ?
C1 P1 Ge1 112.6(3) . . ?
C3 P1 Ge1 107.9(3) . . ?
C2 P1 Ge1 119.5(3) . . ?
C10 P2 C9 104.7(4) . . ?
C10 P2 C8 105.2(4) . . ?
C9 P2 C8 106.1(4) . . ?
C10 P2 Ge1 115.7(3) . . ?
C9 P2 Ge1 116.2(3) . . ?
C8 P2 Ge1 108.0(3) . . ?
P1 C1 H1A 109.5 . . ?
P1 C1 H1B 109.5 . . ?
H1A C1 H1B 109.5 . . ?
P1 C1 H1C 109.5 . . ?
H1A C1 H1C 109.5 . . ?
H1B C1 H1C 109.5 . . ?
P1 C2 H2A 109.5 . . ?
P1 C2 H2B 109.5 . . ?
H2A C2 H2B 109.5 . . ?
P1 C2 H2C 109.5 . . ?
H2A C2 H2C 109.5 . . ?
H2B C2 H2C 109.5 . . ?
C4 C3 C8 119.4(8) . . ?
C4 C3 P1 121.6(7) . . ?
C8 C3 P1 119.0(6) . . ?
C3 C4 C5 120.7(8) . . ?
C3 C4 H4 119.6 . . ?
C5 C4 H4 119.6 . . ?
C6 C5 C4 119.5(8) . . ?
C6 C5 H5 120.2 . . ?
C4 C5 H5 120.2 . . ?
C5 C6 C7 120.8(8) . . ?
C5 C6 H6 119.6 . . ?
C7 C6 H6 119.6 . . ?
C6 C7 C8 119.6(8) . . ?
C6 C7 H7 120.2 . . ?
C8 C7 H7 120.2 . . ?
C3 C8 C7 119.8(7) . . ?
C3 C8 P2 119.4(6) . . ?
C7 C8 P2 120.8(6) . . ?
P2 C9 H9A 109.5 . . ?
P2 C9 H9B 109.5 . . ?
H9A C9 H9B 109.5 . . ?
P2 C9 H9C 109.5 . . ?
H9A C9 H9C 109.5 . . ?
H9B C9 H9C 109.5 . . ?
P2 C10 H10A 109.5 . . ?
P2 C10 H10B 109.5 . . ?
H10A C10 H10B 109.5 . . ?
P2 C10 H10C 109.5 . . ?
H10A C10 H10C 109.5 . . ?
H10B C10 H10C 109.5 . . ?

loop_
_geom_bond_atom_site_label_1
_geom_bond_atom_site_label_2
_geom_bond_distance
_geom_bond_site_symmetry_2
_geom_bond_publ_flag
Ge1 P2 2.456(2) . ?
Ge1 P1 2.481(2) . ?
Ge1 I1 2.8211(12) . ?
Ge1 I2 3.0749(12) . ?
P1 C1 1.809(9) . ?
P1 C3 1.815(8) . ?
P1 C2 1.818(8) . ?
P2 C10 1.808(9) . ?
P2 C9 1.815(8) . ?
P2 C8 1.815(8) . ?
C1 H1A 0.9800 . ?
C1 H1B 0.9800 . ?
C1 H1C 0.9800 . ?
C2 H2A 0.9800 . ?
C2 H2B 0.9800 . ?
C2 H2C 0.9800 . ?
C3 C4 1.393(11) . ?
C3 C8 1.394(11) . ?
C4 C5 1.390(12) . ?
C4 H4 0.9500 . ?
C5 C6 1.381(13) . ?
C5 H5 0.9500 . ?
C6 C7 1.386(12) . ?
C6 H6 0.9500 . ?
C7 C8 1.403(11) . ?
C7 H7 0.9500 . ?
C9 H9A 0.9800 . ?
C9 H9B 0.9800 . ?
C9 H9C 0.9800 . ?
C10 H10A 0.9800 . ?
C10 H10B 0.9800 . ?
C10 H10C 0.9800 . ?
